data_4073686
loop_
_publ_author_name
'Uchida, Kazunori'
'Inagaki, Akiko'
'Akita, Munetaka'

_publ_section_title
;
 Preparation and Photochemical Behavior of Organoruthenium Derivatives of
 Photochromic Dithienylethene (DTE):&#x00A0; DTE&#x2212;(RRuLm)n(RRuLm=
 (\h6-C6H5)Ru(\h5-C5Me5), (\h6-C6H5)RuCl2(PPh3), (\h5-C5Me4)Ru(CO)2;n= 1,
 2)&#x2020;
;
_journal_issue 20
_journal_name_full Organometallics
_journal_page_first 5030
_journal_paper_doi 10.1021/om700537s
_journal_volume 26
_journal_year 2007
_chemical_formula_moiety 'C53 H60 F18 O2 P2 S2 Ru2 '
_chemical_formula_sum 'C53 H60 F18 O2 P2 Ru2 S2'
_chemical_formula_weight 1399.23
_space_group_IT_number 15
_symmetry_cell_setting monoclinic
_symmetry_Int_Tables_number 15
_symmetry_space_group_name_Hall '-C 2yc'
_symmetry_space_group_name_H-M 'C 1 2/c 1'
_cell_angle_alpha 90
_cell_angle_beta 116.007(3)
_cell_angle_gamma 90
_cell_formula_units_Z 4
_cell_length_a 22.918(2)
_cell_length_b 16.0017(8)
_cell_length_c 17.421(2)
_cell_measurement_reflns_used 14131
_cell_measurement_temperature 213
_cell_measurement_theta_max 27.5
_cell_measurement_theta_min 3.1
_cell_volume 5741.8(9)
_computing_cell_refinement PROCESS-AUTO
_computing_data_collection PROCESS-AUTO
_computing_data_reduction 'teXsan Ver. 1.11'
_computing_publication_material 'teXsan Ver. 1.11'
_computing_structure_refinement SHELXL97
_computing_structure_solution SHELXS86
_diffrn_ambient_temperature 213(2)
_diffrn_detector_area_resol_mean 10.00
_diffrn_measurement_device_type 'Rigaku RAXIS-IV Imaging Plate'
_diffrn_measurement_method \w
_diffrn_radiation_type 'Mo K\a'
_diffrn_radiation_wavelength 0.7107
_diffrn_reflns_av_R_equivalents 0.044
_diffrn_reflns_limit_h_max 29
_diffrn_reflns_limit_h_min -29
_diffrn_reflns_limit_k_max 20
_diffrn_reflns_limit_k_min -18
_diffrn_reflns_limit_l_max 22
_diffrn_reflns_limit_l_min -22
_diffrn_reflns_number 23577
_diffrn_reflns_theta_max 27.49
_exptl_absorpt_coefficient_mu 0.753
_exptl_absorpt_correction_T_max 0.928
_exptl_absorpt_correction_T_min 0.616
_exptl_absorpt_correction_type multi-scan
_exptl_absorpt_process_details '(Higashi, 1995)'
_exptl_crystal_colour unknown
_exptl_crystal_density_diffrn 1.618
_exptl_crystal_density_method 'not measured'
_exptl_crystal_description unknown
_exptl_crystal_size_max 0.100
_exptl_crystal_size_mid 0.100
_exptl_crystal_size_min 0.100
_refine_diff_density_max 0.91
_refine_diff_density_min -1.47
_refine_ls_extinction_coef 0.0000
_refine_ls_extinction_expression Fc^*^=kFc[1+0.001xFc^2^\l^3^/sin(2\q)]^-1/4^
_refine_ls_extinction_method SHELXL
_refine_ls_goodness_of_fit_ref 1.067
_refine_ls_hydrogen_treatment noref
_refine_ls_number_parameters 379
_refine_ls_number_reflns 5716
_refine_ls_R_factor_gt 0.0444
_refine_ls_shift/su_max -0.0300
_refine_ls_structure_factor_coef Fsqd
_refine_ls_weighting_details 'w = 1/[\s^2^(Fo^2^) + (0.1000P)^2^+0.0000P] where P=(Fo^2^+2Fc^2^)/3'
_refine_ls_weighting_scheme calc
_refine_ls_wR_factor_ref 0.1309
_reflns_number_gt 5716
_reflns_number_total 6537
_reflns_threshold_expression >2.0sigma(I)
_cod_data_source_file om700537s-file003.cif
_cod_data_source_block compound_4
_cod_original_cell_volume 5741.9(8)
_cod_original_formula_sum 'C53 H60 F18 O2 P2 S2 Ru2 '
_cod_database_code 4073686

loop_
_symmetry_equiv_pos_as_xyz
x,y,z
-x,y,1/2-z
-x,-y,-z
x,-y,1/2+z
1/2+x,1/2+y,z
1/2-x,1/2+y,1/2-z
1/2-x,1/2-y,-z
1/2+x,1/2-y,1/2+z

loop_
_atom_site_label
_atom_site_type_symbol
_atom_site_fract_x
_atom_site_fract_y
_atom_site_fract_z
_atom_site_U_iso_or_equiv
_atom_site_adp_type
_atom_site_occupancy
_atom_site_calc_flag
_atom_site_refinement_flags
Ru(1) Ru 0.18469(1) 0.32468(1) 0.20378(1) 0.0280(1) Uani 1.00 d .
S(1) S 0.35677(4) 0.39681(4) 0.16327(5) 0.0385(2) Uani 1.00 d .
P(1) P 0.34520(4) -0.12498(5) -0.02233(5) 0.0394(2) Uani 1.00 d .
F(1) F 0.4414(6) 0.095(1) 0.3200(7) 0.048(3) Uani 0.50 d P
F(1A) F 0.4221(6) 0.0922(10) 0.2984(8) 0.058(3) Uani 0.50 d P
F(2) F 0.3830(3) 0.0939(4) 0.1834(5) 0.042(1) Uani 0.50 d P
F(2A) F 0.4011(3) 0.0855(5) 0.1657(5) 0.064(2) Uani 0.50 d P
F(3) F 0.5058(3) -0.0180(3) 0.2814(4) 0.076(2) Uani 0.50 d P
F(4) F 0.4701(2) 0.0264(4) 0.1536(3) 0.067(1) Uani 0.50 d P
F(5) F 0.3884(1) -0.1987(2) -0.0320(2) 0.0628(6) Uani 1.00 d .
F(6) F 0.3968(2) -0.0598(2) -0.0212(2) 0.0956(9) Uani 1.00 d .
F(7) F 0.3020(2) -0.0529(2) -0.0136(2) 0.102(1) Uani 1.00 d .
F(8) F 0.2928(1) -0.1917(2) -0.0270(2) 0.0705(7) Uani 1.00 d .
F(9) F 0.3809(1) -0.1325(2) 0.0772(1) 0.0847(8) Uani 1.00 d .
F(10) F 0.3094(2) -0.1204(2) -0.1249(2) 0.0831(8) Uani 1.00 d .
O(1) O 0.3798(3) 0.4954(4) -0.0392(4) 0.11711(2) Uiso 0.76 d P
O(1A) O 0.468(1) 0.551(1) 0.123(1) 0.11711(2) Uiso 0.24 d P
C(1) C 0.4170(1) 0.3288(2) 0.1704(2) 0.0334(6) Uani 1.00 d .
C(2) C 0.4238(1) 0.2659(2) 0.2270(2) 0.0265(5) Uani 1.00 d .
C(3) C 0.3788(1) 0.2723(2) 0.2633(2) 0.0289(5) Uani 1.00 d .
C(4) C 0.3395(1) 0.3405(2) 0.2357(2) 0.0296(5) Uani 1.00 d .
C(5) C 0.4520(2) 0.3434(2) 0.1164(2) 0.0427(6) Uani 1.00 d .
C(11) C 0.4687(1) 0.1952(2) 0.2433(2) 0.0270(5) Uani 1.00 d .
C(12) C 0.4452(1) 0.1075(2) 0.2440(2) 0.0334(5) Uani 1.00 d .
C(13) C 0.5000 0.0507(3) 0.2500 0.064(2) Uani 1.00 d S
C(21) C 0.2877(1) 0.3678(2) 0.2583(2) 0.0304(5) Uani 1.00 d .
C(22) C 0.2771(2) 0.3243(2) 0.3220(2) 0.0340(6) Uani 1.00 d .
C(23) C 0.2271(2) 0.3484(2) 0.3437(2) 0.0394(6) Uani 1.00 d .
C(24) C 0.1860(2) 0.4161(2) 0.3005(2) 0.0424(7) Uani 1.00 d .
C(25) C 0.1952(1) 0.4589(2) 0.2368(2) 0.0377(6) Uani 1.00 d .
C(26) C 0.2458(1) 0.4353(2) 0.2150(2) 0.0330(5) Uani 1.00 d .
C(30) C 0.0956(2) 0.3126(2) 0.0853(2) 0.0426(7) Uani 1.00 d .
C(31) C 0.0901(1) 0.2634(2) 0.1501(2) 0.0412(6) Uani 1.00 d .
C(32) C 0.1392(2) 0.2013(2) 0.1758(2) 0.0421(6) Uani 1.00 d .
C(33) C 0.1757(1) 0.2127(2) 0.1279(2) 0.0410(6) Uani 1.00 d .
C(34) C 0.1491(2) 0.2819(2) 0.0731(2) 0.0418(6) Uani 1.00 d .
C(35) C 0.0498(2) 0.3817(3) 0.0360(3) 0.070(1) Uani 1.00 d .
C(36) C 0.0397(2) 0.2737(3) 0.1826(3) 0.071(1) Uani 1.00 d .
C(37) C 0.1492(2) 0.1323(3) 0.2384(3) 0.073(1) Uani 1.00 d .
C(38) C 0.2311(2) 0.1586(3) 0.1329(3) 0.067(1) Uani 1.00 d .
C(39) C 0.1729(3) 0.3158(3) 0.0114(3) 0.069(1) Uani 1.00 d .
C(41) C 0.3663(3) 0.5988(3) 0.0480(4) 0.08820(2) Uiso 1.00 d .
C(42) C 0.3994(3) 0.5620(4) -0.0023(4) 0.06297(2) Uiso 0.76 d P
C(42A) C 0.4299(9) 0.585(1) 0.061(1) 0.06297(2) Uiso 0.24 d P
C(43) C 0.4474(4) 0.6051(5) -0.0159(5) 0.08379(2) Uiso 0.76 d P
C(43A) C 0.471(1) 0.610(2) 0.024(2) 0.08379(2) Uiso 0.24 d P
H(1) H 0.3770 0.2332 0.3033 0.0354 Uiso 1.00 calc .
H(2) H 0.4892 0.3782 0.1470 0.0425 Uiso 1.00 calc .
H(3) H 0.4235 0.3706 0.0643 0.0425 Uiso 1.00 calc .
H(4) H 0.4659 0.2908 0.1036 0.0425 Uiso 1.00 calc .
H(5) H 0.2985 0.2724 0.3431 0.0411 Uiso 1.00 calc .
H(6) H 0.2152 0.3124 0.3782 0.0490 Uiso 1.00 calc .
H(7) H 0.1470 0.4249 0.3068 0.0510 Uiso 1.00 calc .
H(8) H 0.1625 0.4968 0.2006 0.0460 Uiso 1.00 calc .
H(9) H 0.2470 0.4577 0.1649 0.0398 Uiso 1.00 calc .
H(10) H 0.0376 0.4131 0.0736 0.0705 Uiso 1.00 calc .
H(11) H 0.0119 0.3581 -0.0093 0.0705 Uiso 1.00 calc .
H(12) H 0.0711 0.4180 0.0123 0.0705 Uiso 1.00 calc .
H(13) H 0.0264 0.3311 0.1771 0.0710 Uiso 1.00 calc .
H(14) H 0.0574 0.2572 0.2412 0.0710 Uiso 1.00 calc .
H(15) H 0.0027 0.2393 0.1492 0.0710 Uiso 1.00 calc .
H(16) H 0.1332 0.1496 0.2786 0.0737 Uiso 1.00 calc .
H(17) H 0.1946 0.1197 0.2685 0.0737 Uiso 1.00 calc .
H(18) H 0.1260 0.0834 0.2087 0.0737 Uiso 1.00 calc .
H(19) H 0.2143 0.1089 0.0997 0.0670 Uiso 1.00 calc .
H(20) H 0.2578 0.1435 0.1914 0.0670 Uiso 1.00 calc .
H(21) H 0.2568 0.1889 0.1111 0.0670 Uiso 1.00 calc .
H(22) H 0.2196 0.3119 0.0366 0.0687 Uiso 1.00 calc .
H(23) H 0.1602 0.3730 -0.0011 0.0687 Uiso 1.00 calc .
H(24) H 0.1549 0.2835 -0.0403 0.0687 Uiso 1.00 calc .

loop_
_atom_site_aniso_label
_atom_site_aniso_U_11
_atom_site_aniso_U_22
_atom_site_aniso_U_33
_atom_site_aniso_U_12
_atom_site_aniso_U_13
_atom_site_aniso_U_23
Ru(1) 0.0255(1) 0.0317(1) 0.0319(1) 0.00656(7) 0.0173(1) 0.00520(7)
S(1) 0.0351(4) 0.0373(3) 0.0500(4) 0.0094(3) 0.0249(3) 0.0153(3)
P(1) 0.0389(4) 0.0384(4) 0.0433(4) -0.0077(3) 0.0202(3) -0.0044(3)
F(1) 0.067(7) 0.047(3) 0.044(3) -0.010(4) 0.037(4) 0.005(2)
F(1A) 0.071(7) 0.034(3) 0.105(10) -0.004(5) 0.070(7) 0.007(6)
F(2) 0.024(2) 0.035(2) 0.058(3) -0.007(2) 0.010(2) 0.001(2)
F(2A) 0.044(4) 0.049(3) 0.066(4) -0.013(3) -0.006(3) -0.005(3)
F(3) 0.072(3) 0.039(2) 0.137(7) 0.019(3) 0.065(5) 0.036(3)
F(4) 0.053(3) 0.080(3) 0.068(3) -0.016(2) 0.027(2) -0.045(3)
F(5) 0.057(1) 0.064(1) 0.071(1) 0.005(1) 0.032(1) -0.011(1)
F(6) 0.094(2) 0.072(2) 0.143(3) -0.048(2) 0.073(2) -0.029(2)
F(7) 0.082(2) 0.068(2) 0.159(3) 0.014(1) 0.056(2) -0.029(2)
F(8) 0.069(2) 0.071(1) 0.087(2) -0.030(1) 0.050(1) -0.014(1)
F(9) 0.081(2) 0.121(2) 0.042(1) 0.001(2) 0.018(1) -0.018(1)
F(10) 0.100(2) 0.084(2) 0.052(1) -0.004(2) 0.020(1) 0.019(1)
C(1) 0.027(1) 0.037(1) 0.040(1) 0.0010(10) 0.018(1) 0.0049(10)
C(2) 0.019(1) 0.029(1) 0.033(1) -0.0012(9) 0.0140(9) 0.0005(9)
C(3) 0.025(1) 0.031(1) 0.035(1) 0.0004(9) 0.0160(10) 0.0011(9)
C(4) 0.025(1) 0.031(1) 0.035(1) 0.0018(10) 0.015(1) 0.0037(10)
C(5) 0.035(1) 0.053(2) 0.050(2) 0.006(1) 0.027(1) 0.016(1)
C(11) 0.025(1) 0.028(1) 0.032(1) -0.0004(10) 0.0159(10) 0.0013(9)
C(12) 0.027(1) 0.034(1) 0.040(1) -0.004(1) 0.014(1) 0.003(1)
C(13) 0.066(3) 0.024(2) 0.135(5) 0.0000 0.073(4) 0.0000
C(21) 0.025(1) 0.033(1) 0.034(1) 0.0047(10) 0.0146(10) 0.0011(10)
C(22) 0.031(1) 0.040(1) 0.031(1) 0.008(1) 0.014(1) 0.0028(10)
C(23) 0.043(2) 0.052(2) 0.030(1) 0.012(1) 0.022(1) 0.002(1)
C(24) 0.041(2) 0.048(2) 0.044(2) 0.014(1) 0.024(1) -0.005(1)
C(25) 0.035(1) 0.033(1) 0.048(2) 0.011(1) 0.021(1) -0.001(1)
C(26) 0.033(1) 0.028(1) 0.042(1) 0.005(1) 0.020(1) 0.0019(10)
C(30) 0.030(1) 0.045(2) 0.043(2) -0.001(1) 0.007(1) 0.007(1)
C(31) 0.028(1) 0.047(2) 0.053(2) -0.002(1) 0.022(1) 0.004(1)
C(32) 0.037(2) 0.037(1) 0.053(2) -0.002(1) 0.020(1) 0.005(1)
C(33) 0.035(1) 0.041(1) 0.050(2) -0.002(1) 0.021(1) -0.011(1)
C(34) 0.040(2) 0.053(2) 0.033(1) -0.013(1) 0.018(1) -0.008(1)
C(35) 0.046(2) 0.057(2) 0.078(3) 0.007(2) 0.001(2) 0.020(2)
C(36) 0.044(2) 0.088(3) 0.098(3) -0.005(2) 0.047(2) -0.008(3)
C(37) 0.071(3) 0.058(2) 0.085(3) -0.008(2) 0.028(2) 0.027(2)
C(38) 0.044(2) 0.060(2) 0.094(3) 0.004(2) 0.026(2) -0.031(2)
C(39) 0.081(3) 0.093(3) 0.044(2) -0.035(2) 0.036(2) -0.014(2)

loop_
_atom_type_symbol
_atom_type_description
_atom_type_scat_dispersion_real
_atom_type_scat_dispersion_imag
_atom_type_scat_source
C C 0.003 0.002
;International Tables for Crystallography
(1992, Vol. C, Tables 4.2.6.8 and 6.1.1.4)
;
H H 0.000 0.000
;International Tables for Crystallography
(1992, Vol. C, Table 6.1.1.4)
;
O O 0.011 0.006
;International Tables for Crystallography
(1992, Vol. C, Tables 4.2.6.8 and 6.1.1.4)
;
Ru Ru -1.259 0.836
;International Tables for Crystallography
(1992, Vol. C, Tables 4.2.6.8 and 6.1.1.4)
;
F F 0.017 0.010
;International Tables for Crystallography
(1992, Vol. C, Tables 4.2.6.8 and 6.1.1.4)
;
P P 0.102 0.094
;International Tables for Crystallography
(1992, Vol. C, Tables 4.2.6.8 and 6.1.1.4)
;
S S 0.125 0.123
;International Tables for Crystallography
(1992, Vol. C, Tables 4.2.6.8 and 6.1.1.4)
;

loop_
_geom_angle_atom_site_label_1
_geom_angle_atom_site_label_2
_geom_angle_atom_site_label_3
_geom_angle
_geom_angle_site_symmetry_1
_geom_angle_site_symmetry_3
_geom_angle_publ_flag
C(21) Ru(1) C(22) 37.2(1) . . yes
C(21) Ru(1) C(23) 67.0(1) . . yes
C(21) Ru(1) C(24) 79.2(1) . . yes
C(21) Ru(1) C(25) 67.3(1) . . yes
C(21) Ru(1) C(26) 37.31(9) . . yes
C(21) Ru(1) C(30) 143.6(1) . . yes
C(21) Ru(1) C(31) 171.1(1) . . yes
C(21) Ru(1) C(32) 133.3(1) . . yes
C(21) Ru(1) C(33) 108.2(1) . . yes
C(21) Ru(1) C(34) 112.7(1) . . yes
C(22) Ru(1) C(23) 37.0(1) . . yes
C(22) Ru(1) C(24) 66.9(1) . . yes
C(22) Ru(1) C(25) 79.05(9) . . yes
C(22) Ru(1) C(26) 67.03(10) . . yes
C(22) Ru(1) C(30) 174.5(1) . . yes
C(22) Ru(1) C(31) 139.7(1) . . yes
C(22) Ru(1) C(32) 111.89(10) . . yes
C(22) Ru(1) C(33) 111.0(1) . . yes
C(22) Ru(1) C(34) 137.9(1) . . yes
C(23) Ru(1) C(24) 37.1(1) . . yes
C(23) Ru(1) C(25) 66.6(1) . . yes
C(23) Ru(1) C(26) 79.1(1) . . yes
C(23) Ru(1) C(30) 145.9(1) . . yes
C(23) Ru(1) C(31) 114.9(1) . . yes
C(23) Ru(1) C(32) 109.6(1) . . yes
C(23) Ru(1) C(33) 133.1(1) . . yes
C(23) Ru(1) C(34) 171.0(1) . . yes
C(24) Ru(1) C(25) 36.7(1) . . yes
C(24) Ru(1) C(26) 66.9(1) . . yes
C(24) Ru(1) C(30) 118.1(1) . . yes
C(24) Ru(1) C(31) 107.6(1) . . yes
C(24) Ru(1) C(32) 127.7(1) . . yes
C(24) Ru(1) C(33) 165.1(1) . . yes
C(24) Ru(1) C(34) 151.5(1) . . yes
C(25) Ru(1) C(26) 37.5(1) . . yes
C(25) Ru(1) C(30) 106.4(1) . . yes
C(25) Ru(1) C(31) 121.6(1) . . yes
C(25) Ru(1) C(32) 157.4(1) . . yes
C(25) Ru(1) C(33) 157.9(1) . . yes
C(25) Ru(1) C(34) 121.9(1) . . yes
C(26) Ru(1) C(30) 116.6(1) . . yes
C(26) Ru(1) C(31) 150.4(1) . . yes
C(26) Ru(1) C(32) 164.6(1) . . yes
C(26) Ru(1) C(33) 126.8(1) . . yes
C(26) Ru(1) C(34) 106.1(1) . . yes
C(30) Ru(1) C(31) 38.2(1) . . yes
C(30) Ru(1) C(32) 63.4(1) . . yes
C(30) Ru(1) C(33) 63.6(1) . . yes
C(30) Ru(1) C(34) 38.2(1) . . yes
C(31) Ru(1) C(32) 37.9(1) . . yes
C(31) Ru(1) C(33) 63.9(1) . . yes
C(31) Ru(1) C(34) 64.0(1) . . yes
C(32) Ru(1) C(33) 38.2(1) . . yes
C(32) Ru(1) C(34) 63.7(1) . . yes
C(33) Ru(1) C(34) 38.0(1) . . yes
C(1) S(1) C(4) 92.9(2) . . yes
F(5) P(1) F(6) 89.7(2) . . yes
F(5) P(1) F(7) 179.4(1) . . yes
F(5) P(1) F(8) 89.3(1) . . yes
F(5) P(1) F(9) 90.8(2) . . yes
F(5) P(1) F(10) 87.4(2) . . yes
F(6) P(1) F(7) 90.7(2) . . yes
F(6) P(1) F(8) 177.8(2) . . yes
F(6) P(1) F(9) 90.7(2) . . yes
F(6) P(1) F(10) 89.9(2) . . yes
F(7) P(1) F(8) 90.3(2) . . yes
F(7) P(1) F(9) 89.7(2) . . yes
F(7) P(1) F(10) 92.2(2) . . yes
F(8) P(1) F(9) 91.2(2) . . yes
F(8) P(1) F(10) 88.1(2) . . yes
F(9) P(1) F(10) 178.1(2) . . yes
F(1A) F(1) C(12) 69(2) . . yes
F(1) F(1A) C(12) 91(3) . . yes
F(2A) F(2) C(12) 74.1(8) . . yes
F(2) F(2A) C(12) 79.1(9) . . yes
F(3) F(3) F(4) 142.3(6) 2_655 2_655 yes
F(3) F(3) C(13) 65.4(3) 2_655 . yes
F(4) F(3) C(13) 79.0(4) 2_655 . yes
F(3) F(4) C(13) 49.5(3) 2_655 . yes
S(1) C(1) C(2) 110.6(3) . . yes
S(1) C(1) C(5) 119.4(2) . . yes
C(2) C(1) C(5) 130.0(3) . . yes
C(1) C(2) C(3) 112.9(2) . . yes
C(1) C(2) C(11) 123.7(3) . . yes
C(3) C(2) C(11) 123.2(2) . . yes
C(2) C(3) C(4) 113.2(3) . . yes
S(1) C(4) C(3) 110.4(3) . . yes
S(1) C(4) C(21) 120.6(2) . . yes
C(3) C(4) C(21) 129.0(3) . . yes
C(2) C(11) C(11) 129.3(2) . 2_655 yes
C(2) C(11) C(12) 119.8(2) . . yes
C(11) C(11) C(12) 110.8(2) 2_655 . yes
F(1) C(12) F(1A) 18.6(7) . . yes
F(1) C(12) F(2) 103.5(7) . . yes
F(1) C(12) F(2A) 126.9(7) . . yes
F(1) C(12) C(11) 108.4(7) . . yes
F(1) C(12) C(13) 104.3(6) . . yes
F(1A) C(12) F(2) 85.0(6) . . yes
F(1A) C(12) F(2A) 109.0(7) . . yes
F(1A) C(12) C(11) 116.4(7) . . yes
F(1A) C(12) C(13) 115.3(6) . . yes
F(2) C(12) F(2A) 26.8(6) . . yes
F(2) C(12) C(11) 113.4(3) . . yes
F(2) C(12) C(13) 120.6(4) . . yes
F(2A) C(12) C(11) 110.5(4) . . yes
F(2A) C(12) C(13) 98.4(4) . . yes
C(11) C(12) C(13) 105.8(3) . . yes
F(3) C(13) F(3) 49.2(6) . 2_655 yes
F(3) C(13) F(4) 99.7(4) . . yes
F(3) C(13) F(4) 51.4(3) . 2_655 yes
F(3) C(13) C(12) 120.0(4) . . yes
F(3) C(13) C(12) 126.2(3) . 2_655 yes
F(3) C(13) F(4) 51.4(3) 2_655 . yes
F(3) C(13) F(4) 99.7(4) 2_655 2_655 yes
F(3) C(13) C(12) 126.2(3) 2_655 . yes
F(3) C(13) C(12) 120.0(4) 2_655 2_655 yes
F(4) C(13) F(4) 151.1(5) . 2_655 yes
F(4) C(13) C(12) 96.6(2) . . yes
F(4) C(13) C(12) 100.6(3) . 2_655 yes
F(4) C(13) C(12) 100.6(3) 2_655 . yes
F(4) C(13) C(12) 96.6(2) 2_655 2_655 yes
C(12) C(13) C(12) 106.4(3) . 2_655 yes
Ru(1) C(21) C(4) 128.4(2) . . yes
Ru(1) C(21) C(22) 70.6(2) . . yes
Ru(1) C(21) C(26) 70.5(1) . . yes
C(4) C(21) C(22) 119.9(2) . . yes
C(4) C(21) C(26) 121.4(3) . . yes
C(22) C(21) C(26) 118.7(3) . . yes
Ru(1) C(22) C(21) 72.2(1) . . yes
Ru(1) C(22) C(23) 71.9(2) . . yes
C(21) C(22) C(23) 120.9(2) . . yes
Ru(1) C(23) C(22) 71.0(2) . . yes
Ru(1) C(23) C(24) 71.3(2) . . yes
C(22) C(23) C(24) 119.7(3) . . yes
Ru(1) C(24) C(23) 71.6(2) . . yes
Ru(1) C(24) C(25) 71.1(2) . . yes
C(23) C(24) C(25) 120.0(4) . . yes
Ru(1) C(25) C(24) 72.1(2) . . yes
Ru(1) C(25) C(26) 71.4(2) . . yes
C(24) C(25) C(26) 120.5(3) . . yes
Ru(1) C(26) C(21) 72.2(2) . . yes
Ru(1) C(26) C(25) 71.2(2) . . yes
C(21) C(26) C(25) 120.1(3) . . yes
Ru(1) C(30) C(31) 70.8(2) . . yes
Ru(1) C(30) C(34) 70.2(2) . . yes
Ru(1) C(30) C(35) 127.1(2) . . yes
C(31) C(30) C(34) 108.0(3) . . yes
C(31) C(30) C(35) 125.1(4) . . yes
C(34) C(30) C(35) 126.8(4) . . yes
Ru(1) C(31) C(30) 71.0(2) . . yes
Ru(1) C(31) C(32) 71.2(2) . . yes
Ru(1) C(31) C(36) 125.0(3) . . yes
C(30) C(31) C(32) 107.6(3) . . yes
C(30) C(31) C(36) 125.9(3) . . yes
C(32) C(31) C(36) 126.4(3) . . yes
Ru(1) C(32) C(31) 70.9(2) . . yes
Ru(1) C(32) C(33) 70.8(2) . . yes
Ru(1) C(32) C(37) 126.7(2) . . yes
C(31) C(32) C(33) 108.3(3) . . yes
C(31) C(32) C(37) 126.3(4) . . yes
C(33) C(32) C(37) 125.3(3) . . yes
Ru(1) C(33) C(32) 71.1(2) . . yes
Ru(1) C(33) C(34) 70.4(2) . . yes
Ru(1) C(33) C(38) 125.7(2) . . yes
C(32) C(33) C(34) 107.8(3) . . yes
C(32) C(33) C(38) 125.9(3) . . yes
C(34) C(33) C(38) 126.3(4) . . yes
Ru(1) C(34) C(30) 71.6(2) . . yes
Ru(1) C(34) C(33) 71.6(2) . . yes
Ru(1) C(34) C(39) 123.4(2) . . yes
C(30) C(34) C(33) 108.3(3) . . yes
C(30) C(34) C(39) 126.2(3) . . yes
C(33) C(34) C(39) 125.5(4) . . yes
C(42) C(41) C(42A) 43.1(8) . . yes
O(1) C(42) C(41) 118.9(7) . . yes
O(1) C(42) C(42A) 139(1) . . yes
O(1) C(42) C(43) 118.3(8) . . yes
O(1) C(42) C(43A) 129(1) . . yes
C(41) C(42) C(42A) 62(1) . . yes
C(41) C(42) C(43) 122.5(6) . . yes
C(41) C(42) C(43A) 109(1) . . yes
C(42A) C(42) C(43) 78(1) . . yes
C(42A) C(42) C(43A) 56(1) . . yes
C(43) C(42) C(43A) 23(1) . . yes
O(1A) C(42A) C(41) 121(2) . . yes
O(1A) C(42A) C(42) 132(1) . . yes
O(1A) C(42A) C(43) 120(2) . . yes
O(1A) C(42A) C(43A) 99(2) . . yes
C(41) C(42A) C(42) 74(1) . . yes
C(41) C(42A) C(43) 117(1) . . yes
C(41) C(42A) C(43A) 138(1) . . yes
C(42) C(42A) C(43) 60(1) . . yes
C(42) C(42A) C(43A) 84(1) . . yes
C(43) C(42A) C(43A) 25(1) . . yes
C(42) C(43) C(42A) 41.5(7) . . yes
C(42) C(43) C(43A) 102(3) . . yes
C(42A) C(43) C(43A) 62(3) . . yes
C(42) C(43A) C(42A) 39(1) . . yes
C(42) C(43A) C(43) 54(2) . . yes

loop_
_geom_bond_atom_site_label_1
_geom_bond_atom_site_label_2
_geom_bond_distance
_geom_bond_site_symmetry_2
_geom_bond_publ_flag
Ru(1) C(21) 2.234(3) . yes
Ru(1) C(22) 2.214(3) . yes
Ru(1) C(23) 2.225(3) . yes
Ru(1) C(24) 2.221(4) . yes
Ru(1) C(25) 2.209(3) . yes
Ru(1) C(26) 2.211(3) . yes
Ru(1) C(30) 2.184(3) . yes
Ru(1) C(31) 2.182(3) . yes
Ru(1) C(32) 2.186(3) . yes
Ru(1) C(33) 2.182(3) . yes
Ru(1) C(34) 2.166(3) . yes
S(1) C(1) 1.719(3) . yes
S(1) C(4) 1.731(3) . yes
P(1) F(5) 1.595(3) . yes
P(1) F(6) 1.570(4) . yes
P(1) F(7) 1.570(4) . yes
P(1) F(8) 1.581(3) . yes
P(1) F(9) 1.564(2) . yes
P(1) F(10) 1.608(2) . yes
F(1) F(1A) 0.44(2) . yes
F(1) C(12) 1.38(1) . yes
F(1A) C(12) 1.30(2) . yes
F(2) F(2A) 0.63(1) . yes
F(2) C(12) 1.368(6) . yes
F(2A) C(12) 1.340(7) . yes
F(3) F(3) 1.01(1) 2_655 yes
F(3) F(4) 1.242(7) 2_655 yes
F(3) C(13) 1.209(6) . yes
F(4) C(13) 1.560(5) . yes
O(1) C(42) 1.224(8) . yes
O(1A) C(42A) 1.19(2) . yes
C(1) C(2) 1.370(4) . yes
C(1) C(5) 1.497(6) . yes
C(2) C(3) 1.432(4) . yes
C(2) C(11) 1.470(4) . yes
C(3) C(4) 1.361(4) . yes
C(4) C(21) 1.472(5) . yes
C(11) C(11) 1.350(6) 2_655 yes
C(11) C(12) 1.504(4) . yes
C(12) C(13) 1.515(4) . yes
C(21) C(22) 1.419(5) . yes
C(21) C(26) 1.422(3) . yes
C(22) C(23) 1.410(5) . yes
C(23) C(24) 1.416(4) . yes
C(24) C(25) 1.396(5) . yes
C(25) C(26) 1.419(5) . yes
C(30) C(31) 1.427(5) . yes
C(30) C(34) 1.422(5) . yes
C(30) C(35) 1.507(5) . yes
C(31) C(32) 1.420(4) . yes
C(31) C(36) 1.501(7) . yes
C(32) C(33) 1.428(6) . yes
C(32) C(37) 1.497(6) . yes
C(33) C(34) 1.414(4) . yes
C(33) C(38) 1.508(6) . yes
C(34) C(39) 1.504(7) . yes
C(41) C(42) 1.51(1) . yes
C(41) C(42A) 1.40(2) . yes
C(42) C(42A) 1.07(2) . yes
C(42) C(43) 1.40(1) . yes
C(42) C(43A) 1.69(3) . yes
C(42A) C(43) 1.58(3) . yes
C(42A) C(43A) 1.41(4) . yes
C(43) C(43A) 0.68(2) . yes

loop_
_geom_contact_atom_site_label_1
_geom_contact_atom_site_label_2
_geom_contact_distance
_geom_contact_site_symmetry_2
F(1) F(6) 3.39(2) 4_555
F(1) C(35) 3.50(1) 8_555
F(1) F(10) 3.58(2) 4_555
F(1) C(25) 3.58(2) 6_545
F(1A) C(25) 3.27(2) 6_545
F(1A) F(10) 3.42(2) 4_555
F(1A) F(6) 3.48(2) 4_555
F(2) C(24) 3.327(8) 6_545
F(2) C(39) 3.380(9) 7_555
F(2) C(25) 3.465(9) 6_545
F(2A) C(39) 3.210(9) 7_555
F(2A) C(24) 3.564(9) 6_545
F(4) C(35) 3.457(8) 7_555
F(5) C(22) 3.365(3) 4_554
F(5) C(43) 3.380(8) 1_545
F(5) C(43A) 3.51(3) 1_545
F(5) C(35) 3.592(5) 5_545
F(6) C(35) 3.155(5) 7_555
F(6) C(35) 3.333(6) 5_545
F(8) F(8) 3.138(6) 7_545
F(8) C(23) 3.264(4) 4_554
F(8) C(22) 3.274(4) 4_554
F(8) C(23) 3.478(5) 6_545
F(9) C(24) 3.219(5) 6_545
F(9) C(23) 3.333(5) 6_545
F(10) C(25) 3.212(4) 7_555
F(10) C(26) 3.332(4) 7_555
F(10) C(22) 3.383(4) 4_554
F(10) C(37) 3.394(5) 4_554
O(1) C(38) 3.399(7) 7_555
C(5) C(43) 3.55(1) 3_665
C(36) C(36) 3.55(1) 2_555
